data_1507278
loop_
_publ_author_name
'Bear, Brian R.'
'Parnes, Jason S.'
'Shea, Kenneth J.'

_publ_section_title
;
 Progress toward the total synthesis of (+)-aldosterone: synthesis of the
 A-D rings.
;
_journal_issue 10
_journal_name_full 'Organic letters'
_journal_page_first 1613
_journal_page_last 1616
_journal_paper_doi 10.1021/ol034218c
_journal_volume 5
_journal_year 2003
_chemical_formula_sum 'C28 H36 O3 S2'
_chemical_formula_weight 484.69
_chemical_name_systematic
; 
 ? 
;
_space_group_IT_number 4
_symmetry_cell_setting monoclinic
_symmetry_space_group_name_Hall 'P 2yb'
_symmetry_space_group_name_H-M 'P 1 21 1'
_atom_sites_solution_hydrogens none
_atom_sites_solution_primary direct
_atom_sites_solution_secondary difmap
_audit_creation_method SHELXTL
_cell_angle_alpha 90.00
_cell_angle_beta 98.2710(10)
_cell_angle_gamma 90.00
_cell_formula_units_Z 2
_cell_length_a 6.1075(4)
_cell_length_b 12.7783(9)
_cell_length_c 16.3969(12)
_cell_measurement_temperature 163(2)
_cell_volume 1266.36(15)
_computing_cell_refinement 'Bruker SMART/SAINT'
_computing_data_collection 'Bruker SMART'
_computing_data_reduction 'Bruker SHELXTL'
_computing_molecular_graphics 'Bruker SHELXTL'
_computing_publication_material 'Bruker SHELXTL'
_computing_structure_refinement 'Bruker SHELXTL'
_computing_structure_solution 'Bruker SHELXTL'
_diffrn_ambient_temperature 163(2)
_diffrn_measured_fraction_theta_full 1.000
_diffrn_measured_fraction_theta_max 1.000
_diffrn_measurement_device_type 'CCD area detector'
_diffrn_measurement_method 'omega scans'
_diffrn_radiation_monochromator graphite
_diffrn_radiation_source 'sealed tube'
_diffrn_radiation_type MoK\a
_diffrn_radiation_wavelength 0.71073
_diffrn_reflns_av_R_equivalents 0.0343
_diffrn_reflns_av_sigmaI/netI 0.0600
_diffrn_reflns_limit_h_max 6
_diffrn_reflns_limit_h_min -7
_diffrn_reflns_limit_k_max 15
_diffrn_reflns_limit_k_min -13
_diffrn_reflns_limit_l_max 19
_diffrn_reflns_limit_l_min -19
_diffrn_reflns_number 6719
_diffrn_reflns_theta_full 24.71
_diffrn_reflns_theta_max 24.71
_diffrn_reflns_theta_min 1.25
_diffrn_standards_decay_% '< 1.0'
_diffrn_standards_interval_count 'initial 50 frames recollected'
_diffrn_standards_number '50 frames'
_exptl_absorpt_coefficient_mu 0.238
_exptl_absorpt_correction_T_max 0.9789
_exptl_absorpt_correction_T_min 0.9109
_exptl_absorpt_correction_type none
_exptl_crystal_colour colorless
_exptl_crystal_density_diffrn 1.271
_exptl_crystal_density_meas ?
_exptl_crystal_density_method 'not measured'
_exptl_crystal_description plate
_exptl_crystal_F_000 520
_exptl_crystal_size_max 0.40
_exptl_crystal_size_mid 0.20
_exptl_crystal_size_min 0.09
_refine_diff_density_max 0.513
_refine_diff_density_min -0.307
_refine_diff_density_rms 0.087
_refine_ls_abs_structure_details 'Flack H D (1983), Acta Cryst. A39, 876-881'
_refine_ls_abs_structure_Flack 0.2(3)
_refine_ls_extinction_coef 0.009(7)
_refine_ls_extinction_expression Fc^*^=kFc[1+0.001xFc^2^\l^3^/sin(2\q)]^-1/4^
_refine_ls_extinction_method SHELXTL
_refine_ls_goodness_of_fit_ref 1.030
_refine_ls_hydrogen_treatment none
_refine_ls_matrix_type full
_refine_ls_number_parameters 284
_refine_ls_number_reflns 3742
_refine_ls_number_restraints 1
_refine_ls_restrained_S_all 1.030
_refine_ls_R_factor_all 0.1377
_refine_ls_R_factor_gt 0.1018
_refine_ls_shift/su_max 0.000
_refine_ls_shift/su_mean 0.000
_refine_ls_structure_factor_coef Fsqd
_refine_ls_weighting_details 'calc w=1/[\s^2^(Fo^2^)+(0.1879P)^2^+1.6258P] where P=(Fo^2^+2Fc^2^)/3'
_refine_ls_weighting_scheme calc
_refine_ls_wR_factor_gt 0.2674
_refine_ls_wR_factor_ref 0.3068
_reflns_number_gt 2620
_reflns_number_total 3742
_reflns_threshold_expression >2sigma(I)
_cod_data_source_file ol034218csi20030331_061145.cif
_cod_data_source_block kjs27
_cod_depositor_comments
;
The following automatic conversions were performed:

'_symmetry_cell_setting' value 'Monoclinic' changed to 'monoclinic'
according to /home/saulius/struct/CIF-dictionaries/cif_core.dic
dictionary named 'cif_core.dic' version 2.4.1 from 2010-06-29.

Automatic conversion script
Id: cif_fix_values 1715 2011-07-08 13:25:40Z adriana 

The following automatic conversions were performed:

'_exptl_crystal_density_meas' value 'none' was changed to '?' - the
value is perceived as not measured.

Automatic conversion script
Id: cif_fix_values 3008 2015-01-20 13:52:24Z robertas 
;
_cod_original_sg_symbol_H-M P2(1)
_cod_database_code 1507278

loop_
_symmetry_equiv_pos_as_xyz
'x, y, z'
'-x, y+1/2, -z'

loop_
_atom_site_label
_atom_site_type_symbol
_atom_site_fract_x
_atom_site_fract_y
_atom_site_fract_z
_atom_site_U_iso_or_equiv
_atom_site_adp_type
_atom_site_occupancy
_atom_site_symmetry_multiplicity
_atom_site_calc_flag
_atom_site_refinement_flags
_atom_site_disorder_assembly
_atom_site_disorder_group
S1 S 0.8933(5) 0.5439(4) 0.0504(3) 0.0576(10) Uani 0.55 1 d P A 1
S2 S 1.2971(9) 0.4336(5) 0.0135(4) 0.0793(19) Uani 0.55 1 d P A 1
S1B S 0.8621(11) 0.6142(6) 0.0060(4) 0.0876(18) Uani 0.45 1 d P A 2
S2B S 1.1986(13) 0.4467(5) 0.0372(4) 0.0757(16) Uani 0.45 1 d P A 2
O1 O 1.3163(7) 0.6222(4) 0.4401(3) 0.0517(13) Uani 1 1 d . . .
O2 O 0.9067(9) 0.9618(5) 0.4964(4) 0.0716(18) Uani 1 1 d . . .
O3 O 1.3025(8) 0.8094(5) 0.5794(3) 0.0633(16) Uani 1 1 d . . .
C2 C 1.196(2) 0.4562(12) 0.1729(8) 0.040(3) Uiso 0.50 1 d P A 1
C3 C 1.185(3) 0.5094(14) 0.0941(9) 0.049(4) Uiso 0.50 1 d P A 1
C2B C 0.990(3) 0.5405(16) 0.1612(10) 0.065(4) Uiso 0.50 1 d P A 2
C3B C 1.094(4) 0.558(2) 0.0796(15) 0.094(7) Uiso 0.50 1 d P A 2
C1 C 1.1601(11) 0.5248(6) 0.2382(5) 0.0512(18) Uani 1 1 d . . .
C4 C 1.2969(14) 0.6272(9) 0.1005(6) 0.070(3) Uani 1 1 d . . .
C5 C 1.3717(11) 0.6645(7) 0.1758(5) 0.0519(19) Uani 1 1 d . A .
C6 C 1.5222(13) 0.7605(7) 0.1823(6) 0.062(2) Uani 1 1 d . . .
C7 C 1.4294(14) 0.8452(7) 0.2336(5) 0.058(2) Uani 1 1 d . A .
C8 C 1.3753(11) 0.8039(6) 0.3168(5) 0.0489(18) Uani 1 1 d . . .
C9 C 1.2277(11) 0.7058(6) 0.3053(4) 0.0424(16) Uani 1 1 d . A .
C10 C 1.3298(10) 0.6166(6) 0.2555(4) 0.0423(16) Uani 1 1 d . A .
C11 C 1.1418(11) 0.6692(6) 0.3832(5) 0.0468(18) Uani 1 1 d . . .
C12 C 1.0335(10) 0.7583(6) 0.4274(5) 0.0485(19) Uani 1 1 d . A .
C13 C 1.1788(11) 0.8548(6) 0.4405(5) 0.0455(17) Uani 1 1 d . . .
C14 C 1.2507(12) 0.8894(6) 0.3575(5) 0.0497(19) Uani 1 1 d . A .
C15 C 1.3489(16) 0.9977(7) 0.3751(6) 0.070(2) Uani 1 1 d . . .
C16 C 1.1992(15) 1.0482(8) 0.4341(6) 0.071(2) Uani 1 1 d . A .
C17 C 1.0735(12) 0.9524(7) 0.4630(5) 0.058(2) Uani 1 1 d . A .
C18 C 1.3854(12) 0.8370(7) 0.5075(5) 0.0516(19) Uiso 1 1 d . A .
C19 C 1.5499(13) 0.5726(7) 0.3015(5) 0.058(2) Uiso 1 1 d . . .
C20 C 0.776(9) 0.409(5) -0.001(3) 0.18(2) Uiso 0.45 1 d P A 1
C21 C 1.023(4) 0.388(2) -0.0360(15) 0.085(7) Uiso 0.45 1 d P A 1
C20B C 0.820(4) 0.491(2) -0.0531(16) 0.106(7) Uiso 0.55 1 d P A 2
C21B C 0.881(3) 0.4198(16) -0.0141(11) 0.067(5) Uiso 0.55 1 d P A 2
C22 C 1.4765(15) 0.7806(8) 0.6426(6) 0.066(2) Uiso 1 1 d . B .
C23 C 1.3693(17) 0.7402(9) 0.7183(6) 0.078(3) Uiso 1 1 d . . .
C26 C 1.197(4) 0.673(2) 0.8508(14) 0.166(7) Uiso 1 1 d . . .
C24 C 1.145(4) 0.759(2) 0.7124(13) 0.085(6) Uiso 0.50 1 d P B 1
C25 C 1.030(6) 0.730(3) 0.788(2) 0.137(11) Uiso 0.50 1 d P B 1
C27 C 1.382(4) 0.669(2) 0.8537(14) 0.088(6) Uiso 0.50 1 d P B 1
C28 C 1.516(4) 0.710(2) 0.7755(15) 0.093(7) Uiso 0.50 1 d P B 1
C24B C 1.240(3) 0.6391(18) 0.7159(13) 0.079(5) Uiso 0.50 1 d P B 2
C25B C 1.156(4) 0.600(2) 0.7811(14) 0.087(6) Uiso 0.50 1 d P B 2
C27B C 1.346(5) 0.739(3) 0.872(2) 0.116(9) Uiso 0.50 1 d P B 2
C28B C 1.432(5) 0.768(2) 0.8043(17) 0.106(8) Uiso 0.50 1 d P B 2

loop_
_atom_site_aniso_label
_atom_site_aniso_U_11
_atom_site_aniso_U_22
_atom_site_aniso_U_33
_atom_site_aniso_U_23
_atom_site_aniso_U_13
_atom_site_aniso_U_12
S1 0.0430(18) 0.062(3) 0.066(2) -0.016(2) 0.0018(15) 0.0014(18)
S2 0.064(3) 0.087(4) 0.095(4) -0.039(3) 0.035(3) 0.002(3)
S1B 0.091(4) 0.087(5) 0.076(4) -0.003(4) -0.017(3) -0.013(4)
S2B 0.097(5) 0.060(4) 0.066(4) -0.005(3) -0.002(3) -0.008(4)
O1 0.033(2) 0.051(3) 0.069(3) 0.007(3) -0.001(2) 0.005(2)
O2 0.050(3) 0.053(4) 0.109(5) -0.017(3) 0.001(3) 0.001(3)
O3 0.047(3) 0.077(4) 0.061(3) 0.000(3) -0.009(2) -0.001(3)
C1 0.048(4) 0.030(4) 0.073(5) -0.004(4) 0.000(3) 0.000(3)
C4 0.059(4) 0.087(7) 0.066(5) -0.010(5) 0.012(4) -0.019(5)
C5 0.034(4) 0.053(5) 0.068(5) -0.011(4) 0.005(3) 0.000(3)
C6 0.044(4) 0.053(5) 0.087(6) 0.012(4) 0.009(4) -0.009(4)
C7 0.064(5) 0.046(5) 0.064(5) -0.002(4) 0.008(4) -0.015(4)
C8 0.034(3) 0.043(4) 0.066(5) 0.006(4) -0.003(3) -0.006(3)
C9 0.032(3) 0.039(4) 0.054(4) -0.003(3) -0.004(3) 0.000(3)
C10 0.031(3) 0.034(4) 0.060(4) 0.001(3) 0.003(3) -0.002(3)
C11 0.032(3) 0.037(4) 0.068(5) 0.005(3) -0.005(3) 0.005(3)
C12 0.023(3) 0.050(5) 0.069(5) -0.010(4) -0.006(3) -0.004(3)
C13 0.033(3) 0.038(4) 0.061(5) -0.004(3) -0.007(3) -0.005(3)
C14 0.044(4) 0.036(4) 0.064(5) 0.006(3) -0.010(3) -0.002(3)
C15 0.072(5) 0.042(5) 0.091(6) -0.009(4) -0.002(5) -0.010(4)
C16 0.068(5) 0.050(5) 0.095(6) -0.017(5) 0.007(5) -0.011(5)
C17 0.039(4) 0.048(5) 0.085(6) -0.003(4) -0.003(4) 0.003(4)

loop_
_atom_type_symbol
_atom_type_description
_atom_type_scat_dispersion_real
_atom_type_scat_dispersion_imag
_atom_type_scat_source
C C 0.0033 0.0016 'International Tables Vol C Tables 4.2.6.8 and 6.1.1.4'
H H 0.0000 0.0000 'International Tables Vol C Tables 4.2.6.8 and 6.1.1.4'
O O 0.0106 0.0060 'International Tables Vol C Tables 4.2.6.8 and 6.1.1.4'
S S 0.1246 0.1234 'International Tables Vol C Tables 4.2.6.8 and 6.1.1.4'

loop_
_geom_angle_atom_site_label_1
_geom_angle_atom_site_label_2
_geom_angle_atom_site_label_3
_geom_angle
C3 S1 C20 102.8(18)
C21 S2 C3 94.2(10)
C20B S1B C3B 92.8(12)
C3B S2B C21B 85.5(11)
C18 O3 C22 111.0(6)
C1 C2 C3 112.9(12)
C2 C3 C4 114.0(11)
C2 C3 S2 114.7(13)
C4 C3 S2 109.4(9)
C2 C3 S1 111.5(10)
C4 C3 S1 99.8(10)
S2 C3 S1 106.2(8)
C1 C2B C3B 114.3(14)
C4 C3B C2B 107.9(16)
C4 C3B S2B 103.4(15)
C2B C3B S2B 115.8(18)
C4 C3B S1B 116.3(17)
C2B C3B S1B 104.0(15)
S2B C3B S1B 110.0(13)
C2 C1 C2B 67.5(9)
C2 C1 C10 115.4(8)
C2B C1 C10 113.9(9)
C5 C4 C3B 125.0(11)
C5 C4 C3 117.8(9)
C3B C4 C3 30.7(10)
C4 C5 C10 125.4(8)
C4 C5 C6 118.2(8)
C10 C5 C6 116.4(7)
C5 C6 C7 109.8(6)
C6 C7 C8 112.8(7)
C14 C8 C9 108.3(6)
C14 C8 C7 108.8(6)
C9 C8 C7 111.5(6)
C11 C9 C8 114.5(6)
C11 C9 C10 114.9(6)
C8 C9 C10 112.4(6)
C5 C10 C19 109.2(5)
C5 C10 C1 109.9(6)
C19 C10 C1 108.8(6)
C5 C10 C9 106.6(6)
C19 C10 C9 112.8(6)
C1 C10 C9 109.5(5)
O1 C11 C9 111.0(5)
O1 C11 C12 109.2(6)
C9 C11 C12 112.9(6)
C13 C12 C11 112.5(6)
C17 C13 C12 117.1(6)
C17 C13 C14 99.6(6)
C12 C13 C14 109.9(6)
C17 C13 C18 106.5(6)
C12 C13 C18 112.1(6)
C14 C13 C18 110.8(6)
C15 C14 C8 121.6(7)
C15 C14 C13 104.2(7)
C8 C14 C13 113.4(6)
C14 C15 C16 104.1(7)
C17 C16 C15 102.8(7)
O2 C17 C13 127.8(8)
O2 C17 C16 122.4(8)
C13 C17 C16 109.7(7)
O3 C18 C13 106.0(6)
C21 C20 S1 90(3)
C20 C21 S2 126(2)
C21B C20B S1B 112(2)
C20B C21B S2B 108.2(19)
O3 C22 C23 108.0(7)
C28 C23 C24 134.3(17)
C28 C23 C28B 44.8(15)
C24 C23 C28B 98.5(16)
C28 C23 C24B 94.0(16)
C24 C23 C24B 68.9(14)
C28B C23 C24B 107.2(16)
C28 C23 C22 110.8(14)
C24 C23 C22 114.1(12)
C28B C23 C22 127.3(14)
C24B C23 C22 122.4(11)
C27 C26 C27B 48(2)
C27 C26 C25B 94(2)
C27B C26 C25B 133(2)
C27 C26 C25 128(3)
C27B C26 C25 105(3)
C25B C26 C25 76(2)
C23 C24 C25 117(2)
C26 C25 C24 109(2)
C26 C27 C28 123(2)
C23 C28 C27 106.6(19)
C25B C24B C23 123.8(19)
C24B C25B C26 110(2)
C26 C27B C28B 108(3)
C27B C28B C23 131(3)

loop_
_geom_bond_atom_site_label_1
_geom_bond_atom_site_label_2
_geom_bond_distance
S1 C3 1.877(17)
S1 C20 2.00(6)
S2 C21 1.84(3)
S2 C3 1.846(17)
S1B C20B 1.85(3)
S1B C3B 1.87(3)
S2B C3B 1.75(3)
S2B C21B 2.03(2)
O1 C11 1.442(8)
O2 C17 1.230(10)
O3 C18 1.393(10)
O3 C22 1.422(10)
C2 C1 1.425(16)
C2 C3 1.45(2)
C3 C4 1.65(2)
C2B C1 1.528(19)
C2B C3B 1.58(3)
C3B C4 1.52(3)
C1 C10 1.564(10)
C4 C5 1.341(12)
C5 C10 1.497(11)
C5 C6 1.527(11)
C6 C7 1.529(13)
C7 C8 1.543(12)
C8 C14 1.538(12)
C8 C9 1.539(10)
C9 C11 1.522(11)
C9 C10 1.583(10)
C10 C19 1.549(10)
C11 C12 1.548(11)
C12 C13 1.517(10)
C13 C17 1.474(12)
C13 C14 1.554(11)
C13 C18 1.566(10)
C14 C15 1.519(12)
C15 C16 1.562(14)
C16 C17 1.554(13)
C20 C21 1.71(6)
C20B C21B 1.14(3)
C22 C23 1.572(14)
C23 C28 1.26(3)
C23 C24 1.38(2)
C23 C28B 1.45(3)
C23 C24B 1.51(3)
C26 C27 1.12(3)
C26 C27B 1.25(4)
C26 C25B 1.47(3)
C26 C25 1.53(4)
C24 C25 1.55(4)
C27 C28 1.70(4)
C24B C25B 1.35(3)
C27B C28B 1.35(4)
